data_7013848
loop_
_publ_author_name
'Xie, Ya-Bo'
'Zhang, Chong'
'Li, Jian-Rong'
'Bu, Xian-He'

_publ_section_title
;
 Polymeric silver(I) complexes with pyridyl dithioether ligands:
 experimental and theoretical investigations on the coordination
 properties of the ligands.
;
_journal_issue 4
_journal_name_full 'Dalton transactions (Cambridge, England : 2003)'
_journal_page_first 562
_journal_page_last 569
_journal_paper_doi 10.1039/b315320g
_journal_year 2004
_chemical_formula_sum 'C26 H28 Ag2 B2 F8 N4 S4'
_chemical_formula_weight 914.12
_chemical_name_systematic
;
?
;
_space_group_IT_number 2
_symmetry_cell_setting triclinic
_symmetry_space_group_name_Hall '-P 1'
_symmetry_space_group_name_H-M 'P -1'
_atom_sites_solution_hydrogens geom
_atom_sites_solution_primary direct
_atom_sites_solution_secondary difmap
_audit_creation_method SHELXL-97
_cell_angle_alpha 68.023(6)
_cell_angle_beta 86.283(6)
_cell_angle_gamma 66.403(6)
_cell_formula_units_Z 1
_cell_length_a 8.690(3)
_cell_length_b 10.188(4)
_cell_length_c 10.689(4)
_cell_measurement_reflns_used 847
_cell_measurement_temperature 293(2)
_cell_measurement_theta_max 26.33
_cell_measurement_theta_min 3.68
_cell_volume 800.2(5)
_computing_cell_refinement 'Bruker SMART'
_computing_data_collection 'Bruker SMART'
_computing_data_reduction 'Bruker SAINT'
_computing_molecular_graphics 'Bruker SHELXTL'
_computing_publication_material 'Bruker SHELXTL'
_computing_structure_refinement 'SHELXL-97 (Sheldrick, 1997)'
_computing_structure_solution 'SHELXS-97 (Sheldrick, 1990)'
_diffrn_ambient_temperature 293(2)
_diffrn_measured_fraction_theta_full 0.979
_diffrn_measured_fraction_theta_max 0.979
_diffrn_measurement_device_type 'CCD area detector'
_diffrn_measurement_method 'phi and omega scans'
_diffrn_radiation_monochromator graphite
_diffrn_radiation_source 'fine-focus sealed tube'
_diffrn_radiation_type MoK\a
_diffrn_radiation_wavelength 0.71073
_diffrn_reflns_av_R_equivalents 0.0163
_diffrn_reflns_av_sigmaI/netI 0.0331
_diffrn_reflns_limit_h_max 10
_diffrn_reflns_limit_h_min -10
_diffrn_reflns_limit_k_max 12
_diffrn_reflns_limit_k_min -5
_diffrn_reflns_limit_l_max 13
_diffrn_reflns_limit_l_min -12
_diffrn_reflns_number 4497
_diffrn_reflns_theta_full 26.40
_diffrn_reflns_theta_max 26.40
_diffrn_reflns_theta_min 2.06
_exptl_absorpt_coefficient_mu 1.558
_exptl_absorpt_correction_T_max 1.000000
_exptl_absorpt_correction_T_min 0.688293
_exptl_absorpt_correction_type multi-scan
_exptl_absorpt_process_details SADABS
_exptl_crystal_density_diffrn 1.897
_exptl_crystal_density_meas 0
_exptl_crystal_density_method 'not measured'
_exptl_crystal_F_000 452
_exptl_crystal_size_max 0.34
_exptl_crystal_size_mid 0.28
_exptl_crystal_size_min 0.24
_refine_diff_density_max 0.687
_refine_diff_density_min -0.432
_refine_diff_density_rms 0.073
_refine_ls_extinction_method none
_refine_ls_goodness_of_fit_ref 1.018
_refine_ls_hydrogen_treatment mixed
_refine_ls_matrix_type full
_refine_ls_number_parameters 208
_refine_ls_number_reflns 3216
_refine_ls_number_restraints 0
_refine_ls_restrained_S_all 1.018
_refine_ls_R_factor_all 0.0459
_refine_ls_R_factor_gt 0.0326
_refine_ls_shift/su_max 0.001
_refine_ls_shift/su_mean 0.000
_refine_ls_structure_factor_coef Fsqd
_refine_ls_weighting_details 'calc w=1/[\s^2^(Fo^2^)+(0.0396P)^2^+0.6198P] where P=(Fo^2^+2Fc^2^)/3'
_refine_ls_weighting_scheme calc
_refine_ls_wR_factor_gt 0.0754
_refine_ls_wR_factor_ref 0.0827
_reflns_number_gt 2619
_reflns_number_total 3216
_reflns_threshold_expression >2sigma(I)
_cod_data_source_file b315320g.txt
_cod_data_source_block 020904c
_cod_depositor_comments
;
The following automatic conversions were performed:
'_symmetry_cell_setting' value 'Triclinic' changed to 'triclinic'
according to '/home/saulius/struct/CIF-dictionaries/cif_core.dic'
dictionary named 'cif_core.dic' version 2.4.1 from
2010-06-29.

'_exptl_absorpt_correction_type' value 'MULTI-SCAN' changed
to 'multi-scan' according to
'/home/saulius/struct/CIF-dictionaries/cif_core.dic' dictionary named
'cif_core.dic' version 2.4.1 from 2010-06-29.

Automatic conversion script
Id: cif_fix_enum 1527 2010-12-29 10:47:43Z saulius 
;
_cod_original_sg_symbol_H-M P-1
_cod_database_code 7013848

loop_
_symmetry_equiv_pos_as_xyz
'x, y, z'
'-x, -y, -z'

loop_
_atom_site_label
_atom_site_type_symbol
_atom_site_fract_x
_atom_site_fract_y
_atom_site_fract_z
_atom_site_U_iso_or_equiv
_atom_site_adp_type
_atom_site_occupancy
_atom_site_symmetry_multiplicity
_atom_site_calc_flag
_atom_site_refinement_flags
_atom_site_disorder_assembly
_atom_site_disorder_group
Ag1 Ag 0.38291(4) 0.60640(3) 0.31418(3) 0.04864(11) Uani 1 1 d . . .
S1 S 0.56885(13) 0.26124(10) 0.28602(10) 0.0474(2) Uani 1 1 d . . .
S2 S 0.64983(12) -0.32806(10) 0.42957(10) 0.0445(2) Uani 1 1 d . . .
N1 N 0.5590(3) 0.5396(3) 0.1703(3) 0.0384(6) Uani 1 1 d . . .
N2 N 0.7855(3) -0.6271(3) 0.5239(3) 0.0387(6) Uani 1 1 d . . .
C1 C 0.6035(5) 0.6509(4) 0.0840(4) 0.0437(8) Uani 1 1 d . . .
H1 H 0.5512 0.7501 0.0846 0.052 Uiso 1 1 calc R . .
C2 C 0.7219(5) 0.6251(4) -0.0043(4) 0.0497(9) Uani 1 1 d . . .
H2 H 0.7499 0.7048 -0.0625 0.060 Uiso 1 1 calc R . .
C3 C 0.7990(5) 0.4780(5) -0.0053(4) 0.0532(10) Uani 1 1 d . . .
H3 H 0.8804 0.4573 -0.0644 0.064 Uiso 1 1 calc R . .
C4 C 0.7557(5) 0.3629(4) 0.0806(4) 0.0484(9) Uani 1 1 d . . .
H4 H 0.8064 0.2634 0.0804 0.058 Uiso 1 1 calc R . .
C5 C 0.6349(4) 0.3966(4) 0.1682(3) 0.0386(7) Uani 1 1 d . . .
C6 C 0.6748(5) 0.0912(4) 0.2446(4) 0.0459(8) Uani 1 1 d . . .
H6A H 0.6462 0.1161 0.1499 0.055 Uiso 1 1 calc R . .
H6B H 0.7961 0.0545 0.2604 0.055 Uiso 1 1 calc R . .
C7 C 0.6172(5) -0.0321(4) 0.3342(4) 0.0448(8) Uani 1 1 d . . .
H7A H 0.4973 0.0019 0.3128 0.054 Uiso 1 1 calc R . .
H7B H 0.6365 -0.0495 0.4286 0.054 Uiso 1 1 calc R . .
C8 C 0.7144(5) -0.1818(4) 0.3119(4) 0.0435(8) Uani 1 1 d . . .
H8A H 0.8348 -0.2135 0.3283 0.052 Uiso 1 1 calc R . .
H8B H 0.6893 -0.1672 0.2193 0.052 Uiso 1 1 calc R . .
C9 C 0.8009(4) -0.5038(4) 0.4281(3) 0.0361(7) Uani 1 1 d . . .
C10 C 0.9216(5) -0.5188(4) 0.3368(4) 0.0451(8) Uani 1 1 d . . .
H10 H 0.9334 -0.4322 0.2733 0.054 Uiso 1 1 calc R . .
C11 C 1.0237(5) -0.6660(5) 0.3429(4) 0.0520(9) Uani 1 1 d . . .
H11 H 1.1061 -0.6797 0.2833 0.062 Uiso 1 1 calc R . .
C12 C 1.0033(5) -0.7907(4) 0.4363(4) 0.0518(9) Uani 1 1 d . . .
H12 H 1.0689 -0.8900 0.4394 0.062 Uiso 1 1 calc R . .
C13 C 0.8846(5) -0.7676(4) 0.5258(4) 0.0467(9) Uani 1 1 d . . .
H13 H 0.8726 -0.8534 0.5905 0.056 Uiso 1 1 calc R . .
B1 B 0.1963(6) 1.0079(5) 0.1098(5) 0.0495(10) Uani 1 1 d . . .
F1 F 0.1866(4) 0.8640(3) 0.1407(3) 0.0936(9) Uani 1 1 d . . .
F2 F 0.1016(4) 1.1204(3) -0.0126(3) 0.0775(8) Uani 1 1 d . . .
F3 F 0.3611(3) 0.9930(4) 0.0959(4) 0.0984(11) Uani 1 1 d . . .
F4 F 0.1397(5) 1.0692(3) 0.2072(3) 0.1004(11) Uani 1 1 d . . .

loop_
_atom_site_aniso_label
_atom_site_aniso_U_11
_atom_site_aniso_U_22
_atom_site_aniso_U_33
_atom_site_aniso_U_23
_atom_site_aniso_U_13
_atom_site_aniso_U_12
Ag1 0.04839(17) 0.04223(17) 0.05000(18) -0.02106(13) 0.01740(13) -0.01194(12)
S1 0.0607(6) 0.0357(5) 0.0487(5) -0.0218(4) 0.0194(4) -0.0192(4)
S2 0.0488(5) 0.0333(4) 0.0506(5) -0.0192(4) 0.0180(4) -0.0148(4)
N1 0.0404(15) 0.0327(14) 0.0444(16) -0.0214(13) 0.0041(13) -0.0107(12)
N2 0.0412(15) 0.0345(14) 0.0406(16) -0.0160(13) 0.0082(12) -0.0148(12)
C1 0.050(2) 0.0327(17) 0.049(2) -0.0175(16) 0.0027(17) -0.0151(16)
C2 0.059(2) 0.041(2) 0.049(2) -0.0145(17) 0.0120(18) -0.0238(18)
C3 0.057(2) 0.053(2) 0.051(2) -0.0250(19) 0.0224(19) -0.0213(19)
C4 0.050(2) 0.0379(19) 0.054(2) -0.0233(18) 0.0114(17) -0.0102(16)
C5 0.0423(18) 0.0318(16) 0.0385(19) -0.0153(15) 0.0025(15) -0.0099(14)
C6 0.058(2) 0.0336(18) 0.045(2) -0.0182(16) 0.0104(17) -0.0144(16)
C7 0.050(2) 0.0345(18) 0.049(2) -0.0185(16) 0.0097(17) -0.0147(16)
C8 0.054(2) 0.0350(18) 0.044(2) -0.0181(16) 0.0130(17) -0.0196(16)
C9 0.0376(17) 0.0360(17) 0.0375(18) -0.0184(15) 0.0043(14) -0.0138(14)
C10 0.049(2) 0.044(2) 0.042(2) -0.0194(17) 0.0128(16) -0.0176(17)
C11 0.052(2) 0.057(2) 0.047(2) -0.0297(19) 0.0193(18) -0.0153(19)
C12 0.059(2) 0.040(2) 0.050(2) -0.0233(18) 0.0076(18) -0.0072(17)
C13 0.054(2) 0.0346(18) 0.048(2) -0.0182(16) 0.0070(17) -0.0124(16)
B1 0.047(2) 0.034(2) 0.053(3) -0.0182(19) 0.004(2) -0.0010(18)
F1 0.110(2) 0.0535(16) 0.097(2) -0.0171(16) -0.0170(19) -0.0201(16)
F2 0.0896(19) 0.0558(15) 0.0671(17) -0.0018(13) -0.0094(14) -0.0275(14)
F3 0.0570(16) 0.083(2) 0.156(3) -0.059(2) 0.0107(18) -0.0159(15)
F4 0.159(3) 0.0650(18) 0.0739(19) -0.0420(16) 0.044(2) -0.0324(19)

loop_
_atom_type_symbol
_atom_type_description
_atom_type_scat_dispersion_real
_atom_type_scat_dispersion_imag
_atom_type_scat_source
C C 0.0033 0.0016 'International Tables Vol C Tables 4.2.6.8 and 6.1.1.4'
H H 0.0000 0.0000 'International Tables Vol C Tables 4.2.6.8 and 6.1.1.4'
B B 0.0013 0.0007 'International Tables Vol C Tables 4.2.6.8 and 6.1.1.4'
N N 0.0061 0.0033 'International Tables Vol C Tables 4.2.6.8 and 6.1.1.4'
F F 0.0171 0.0103 'International Tables Vol C Tables 4.2.6.8 and 6.1.1.4'
S S 0.1246 0.1234 'International Tables Vol C Tables 4.2.6.8 and 6.1.1.4'
Ag Ag -0.8971 1.1015 'International Tables Vol C Tables 4.2.6.8 and 6.1.1.4'

loop_
_geom_angle_atom_site_label_1
_geom_angle_atom_site_label_2
_geom_angle_atom_site_label_3
_geom_angle
_geom_angle_site_symmetry_1
_geom_angle_site_symmetry_3
_geom_angle_publ_flag
N1 Ag1 N2 169.23(10) . 2_656 ?
N1 Ag1 F1 95.40(11) . . ?
N2 Ag1 F1 93.11(11) 2_656 . ?
C5 S1 C6 102.70(16) . . ?
C9 S2 C8 104.66(16) . . ?
C1 N1 C5 118.0(3) . . ?
C1 N1 Ag1 115.7(2) . . ?
C5 N1 Ag1 126.1(2) . . ?
C13 N2 C9 118.2(3) . . ?
C13 N2 Ag1 119.3(2) . 2_656 ?
C9 N2 Ag1 122.3(2) . 2_656 ?
N1 C1 C2 123.1(3) . . ?
N1 C1 H1 118.5 . . ?
C2 C1 H1 118.5 . . ?
C1 C2 C3 118.4(3) . . ?
C1 C2 H2 120.8 . . ?
C3 C2 H2 120.8 . . ?
C4 C3 C2 119.8(3) . . ?
C4 C3 H3 120.1 . . ?
C2 C3 H3 120.1 . . ?
C3 C4 C5 118.9(3) . . ?
C3 C4 H4 120.5 . . ?
C5 C4 H4 120.5 . . ?
N1 C5 C4 121.8(3) . . ?
N1 C5 S1 113.9(2) . . ?
C4 C5 S1 124.3(3) . . ?
C7 C6 S1 107.7(2) . . ?
C7 C6 H6A 110.2 . . ?
S1 C6 H6A 110.2 . . ?
C7 C6 H6B 110.2 . . ?
S1 C6 H6B 110.2 . . ?
H6A C6 H6B 108.5 . . ?
C6 C7 C8 109.6(3) . . ?
C6 C7 H7A 109.7 . . ?
C8 C7 H7A 109.7 . . ?
C6 C7 H7B 109.7 . . ?
C8 C7 H7B 109.7 . . ?
H7A C7 H7B 108.2 . . ?
C7 C8 S2 107.5(2) . . ?
C7 C8 H8A 110.2 . . ?
S2 C8 H8A 110.2 . . ?
C7 C8 H8B 110.2 . . ?
S2 C8 H8B 110.2 . . ?
H8A C8 H8B 108.5 . . ?
N2 C9 C10 122.1(3) . . ?
N2 C9 S2 112.6(2) . . ?
C10 C9 S2 125.3(3) . . ?
C11 C10 C9 118.2(3) . . ?
C11 C10 H10 120.9 . . ?
C9 C10 H10 120.9 . . ?
C12 C11 C10 119.8(3) . . ?
C12 C11 H11 120.1 . . ?
C10 C11 H11 120.1 . . ?
C11 C12 C13 118.9(3) . . ?
C11 C12 H12 120.5 . . ?
C13 C12 H12 120.5 . . ?
N2 C13 C12 122.8(3) . . ?
N2 C13 H13 118.6 . . ?
C12 C13 H13 118.6 . . ?
F4 B1 F3 107.1(4) . . ?
F4 B1 F2 106.4(3) . . ?
F3 B1 F2 106.6(4) . . ?
F4 B1 F1 113.4(4) . . ?
F3 B1 F1 110.7(3) . . ?
F2 B1 F1 112.2(4) . . ?
B1 F1 Ag1 125.6(3) . . ?

loop_
_geom_bond_atom_site_label_1
_geom_bond_atom_site_label_2
_geom_bond_distance
_geom_bond_site_symmetry_2
_geom_bond_publ_flag
Ag1 N1 2.195(3) . ?
Ag1 N2 2.209(3) 2_656 ?
Ag1 F1 2.534(3) . ?
S1 C5 1.748(3) . ?
S1 C6 1.813(3) . ?
S2 C9 1.751(3) . ?
S2 C8 1.814(4) . ?
N1 C1 1.344(5) . ?
N1 C5 1.346(4) . ?
N2 C13 1.336(4) . ?
N2 C9 1.341(4) . ?
N2 Ag1 2.209(3) 2_656 ?
C1 C2 1.365(5) . ?
C1 H1 0.9300 . ?
C2 C3 1.379(5) . ?
C2 H2 0.9300 . ?
C3 C4 1.365(5) . ?
C3 H3 0.9300 . ?
C4 C5 1.386(5) . ?
C4 H4 0.9300 . ?
C6 C7 1.512(5) . ?
C6 H6A 0.9700 . ?
C6 H6B 0.9700 . ?
C7 C8 1.520(5) . ?
C7 H7A 0.9700 . ?
C7 H7B 0.9700 . ?
C8 H8A 0.9700 . ?
C8 H8B 0.9700 . ?
C9 C10 1.387(5) . ?
C10 C11 1.382(5) . ?
C10 H10 0.9300 . ?
C11 C12 1.360(6) . ?
C11 H11 0.9300 . ?
C12 C13 1.372(5) . ?
C12 H12 0.9300 . ?
C13 H13 0.9300 . ?
B1 F4 1.375(5) . ?
B1 F3 1.382(5) . ?
B1 F2 1.401(5) . ?
B1 F1 1.413(5) . ?

loop_
_geom_torsion_atom_site_label_1
_geom_torsion_atom_site_label_2
_geom_torsion_atom_site_label_3
_geom_torsion_atom_site_label_4
_geom_torsion
_geom_torsion_site_symmetry_1
_geom_torsion_site_symmetry_2
_geom_torsion_site_symmetry_3
_geom_torsion_site_symmetry_4
_geom_torsion_publ_flag
N2 Ag1 N1 C1 -172.9(5) 2_656 . . . ?
F1 Ag1 N1 C1 45.0(3) . . . . ?
N2 Ag1 N1 C5 1.6(7) 2_656 . . . ?
F1 Ag1 N1 C5 -140.5(3) . . . . ?
C5 N1 C1 C2 -0.3(5) . . . . ?
Ag1 N1 C1 C2 174.6(3) . . . . ?
N1 C1 C2 C3 0.2(6) . . . . ?
C1 C2 C3 C4 0.2(6) . . . . ?
C2 C3 C4 C5 -0.4(6) . . . . ?
C1 N1 C5 C4 0.1(5) . . . . ?
Ag1 N1 C5 C4 -174.3(3) . . . . ?
C1 N1 C5 S1 179.2(3) . . . . ?
Ag1 N1 C5 S1 4.9(4) . . . . ?
C3 C4 C5 N1 0.3(6) . . . . ?
C3 C4 C5 S1 -178.8(3) . . . . ?
C6 S1 C5 N1 174.0(3) . . . . ?
C6 S1 C5 C4 -6.9(4) . . . . ?
C5 S1 C6 C7 -176.0(3) . . . . ?
S1 C6 C7 C8 -175.0(3) . . . . ?
C6 C7 C8 S2 176.4(3) . . . . ?
C9 S2 C8 C7 -165.8(3) . . . . ?
C13 N2 C9 C10 -3.4(5) . . . . ?
Ag1 N2 C9 C10 171.9(3) 2_656 . . . ?
C13 N2 C9 S2 174.5(3) . . . . ?
Ag1 N2 C9 S2 -10.1(3) 2_656 . . . ?
C8 S2 C9 N2 171.5(2) . . . . ?
C8 S2 C9 C10 -10.6(4) . . . . ?
N2 C9 C10 C11 2.5(5) . . . . ?
S2 C9 C10 C11 -175.2(3) . . . . ?
C9 C10 C11 C12 0.3(6) . . . . ?
C10 C11 C12 C13 -2.1(6) . . . . ?
C9 N2 C13 C12 1.6(5) . . . . ?
Ag1 N2 C13 C12 -173.9(3) 2_656 . . . ?
C11 C12 C13 N2 1.2(6) . . . . ?
F4 B1 F1 Ag1 -75.1(4) . . . . ?
F3 B1 F1 Ag1 45.3(5) . . . . ?
F2 B1 F1 Ag1 164.3(3) . . . . ?
N1 Ag1 F1 B1 -92.6(3) . . . . ?
N2 Ag1 F1 B1 94.0(3) 2_656 . . . ?
